data_1512844
loop_
_publ_author_name
'Saugata Konar'
'Atanu Jana'
'Kinsuk Das'
'Sangita Ray'
'Sudipta Chatterjee'
'Susanta Kumar Kar'

_publ_section_title
;
 Three new 1D Cu(II) coordination polymers and a binuclear Cu(II) complex
 of two pyrazole derived Schiff base ligands: Heterocyclic ring
 substitution and anion dependent structural variations - Spectral studies
;
_journal_name_full
;
Inorganica Chimica Acta
;
_journal_page_first 1
_journal_page_last 10
_journal_paper_doi 10.1016/j.ica.2012.10.013
_journal_volume 395
_journal_year 2013
_chemical_formula_moiety 'C18 H14 Cl Cu N5 O7'
_chemical_formula_sum 'C18 H14 Cl Cu N5 O7'
_chemical_formula_weight 511.34
_space_group_IT_number 14
_symmetry_cell_setting monoclinic
_symmetry_space_group_name_Hall '-P 2ybc'
_symmetry_space_group_name_H-M 'P 1 21/c 1'
_atom_sites_solution_hydrogens geom
_atom_sites_solution_primary direct
_atom_sites_solution_secondary difmap
_cell_angle_alpha 90.00
_cell_angle_beta 102.36(1)
_cell_angle_gamma 90.00
_cell_formula_units_Z 4
_cell_length_a 14.611(6)
_cell_length_b 15.551(6)
_cell_length_c 8.837(4)
_cell_measurement_reflns_used 8647
_cell_measurement_temperature 150(2)
_cell_measurement_theta_max 24.5
_cell_measurement_theta_min 1.4
_cell_volume 1961.4(14)
_computing_cell_refinement 'Bruker SMART'
_computing_data_collection 'Bruker SMART'
_computing_data_reduction 'Bruker SAINT'
_computing_molecular_graphics 'Ortep-3 for Windows (Farrugia, 1997)'
_computing_publication_material 'WINGX V1.80.05'
_computing_structure_refinement 'SHELXL-97 (Sheldrick, 1997)'
_computing_structure_solution 'SHELXS-97 (Sheldrick, 1990)'
_diffrn_ambient_temperature 150(2)
_diffrn_measured_fraction_theta_full 0.986
_diffrn_measured_fraction_theta_max 0.986
_diffrn_measurement_device_type 'CCD area detector'
_diffrn_measurement_method 'phi and omega scans'
_diffrn_radiation_monochromator graphite
_diffrn_radiation_source 'fine-focus sealed tube'
_diffrn_radiation_type MoK\a
_diffrn_radiation_wavelength 0.71073
_diffrn_reflns_av_R_equivalents 0.0710
_diffrn_reflns_av_sigmaI/netI 0.0861
_diffrn_reflns_limit_h_max 16
_diffrn_reflns_limit_h_min -15
_diffrn_reflns_limit_k_max 17
_diffrn_reflns_limit_k_min -18
_diffrn_reflns_limit_l_max 10
_diffrn_reflns_limit_l_min -9
_diffrn_reflns_number 8647
_diffrn_reflns_theta_full 24.49
_diffrn_reflns_theta_max 24.49
_diffrn_reflns_theta_min 1.43
_exptl_absorpt_coefficient_mu 1.305
_exptl_absorpt_correction_T_max 0.8823
_exptl_absorpt_correction_T_min 0.8508
_exptl_absorpt_correction_type empirical
_exptl_absorpt_process_details SADABS
_exptl_crystal_colour Green
_exptl_crystal_density_diffrn 1.732
_exptl_crystal_density_method 'not measured'
_exptl_crystal_description Rectangular
_exptl_crystal_F_000 1036
_exptl_crystal_size_max 0.13
_exptl_crystal_size_mid 0.12
_exptl_crystal_size_min 0.10
_refine_diff_density_max 0.564
_refine_diff_density_min -0.788
_refine_diff_density_rms 0.109
_refine_ls_extinction_method none
_refine_ls_goodness_of_fit_ref 1.012
_refine_ls_hydrogen_treatment constr
_refine_ls_matrix_type full
_refine_ls_number_parameters 290
_refine_ls_number_reflns 3219
_refine_ls_number_restraints 0
_refine_ls_restrained_S_all 1.012
_refine_ls_R_factor_all 0.0990
_refine_ls_R_factor_gt 0.0596
_refine_ls_shift/su_max 0.000
_refine_ls_shift/su_mean 0.000
_refine_ls_structure_factor_coef Fsqd
_refine_ls_weighting_details 'calc w=1/[\s^2^(Fo^2^)+(0.0957P)^2^+0.0000P] where P=(Fo^2^+2Fc^2^)/3'
_refine_ls_weighting_scheme calc
_refine_ls_wR_factor_gt 0.1501
_refine_ls_wR_factor_ref 0.1770
_reflns_number_gt 2086
_reflns_number_total 3219
_reflns_threshold_expression >2\s(I)
_cod_data_source_file ICA-2013-395-1-10-2.cif
_cod_data_source_block sk38
_cod_depositor_comments
;
The following automatic conversions were performed:

'_exptl_absorpt_correction_type' value 'Empirical' changed to
'empirical' according to the built-in table from CIF Core dictionary
named 'cif_core.dic' version 2.4.1 from 2010-06-29.

Automatic conversion script
Id: cif_fix_values 1891 2012-01-12 08:04:46Z andrius 
;
_cod_original_sg_symbol_H-M 'P 21/c'
_cod_database_code 1512844

loop_
_symmetry_equiv_pos_as_xyz
'x, y, z'
'-x, y+1/2, -z+1/2'
'-x, -y, -z'
'x, -y-1/2, z-1/2'

loop_
_atom_site_label
_atom_site_type_symbol
_atom_site_fract_x
_atom_site_fract_y
_atom_site_fract_z
_atom_site_U_iso_or_equiv
_atom_site_adp_type
_atom_site_occupancy
_atom_site_symmetry_multiplicity
_atom_site_calc_flag
_atom_site_refinement_flags
Cu1 Cu 0.80121(5) 0.15361(5) 0.18856(8) 0.0447(3) Uani 1 1 d .
Cl1 Cl 0.80052(13) -0.07857(11) 0.2986(2) 0.0584(5) Uani 1 1 d .
O2 O 0.8073(3) 0.1994(3) 0.3894(4) 0.0454(10) Uani 1 1 d .
N5 N 0.6719(3) 0.1230(3) 0.1958(5) 0.0387(12) Uani 1 1 d .
N2 N 0.8598(3) 0.0958(3) -0.0720(5) 0.0385(12) Uani 1 1 d .
O3 O 0.7166(3) 0.2214(3) 0.5558(5) 0.0484(11) Uani 1 1 d .
N4 N 0.6073(3) 0.0817(3) 0.0842(5) 0.0444(13) Uani 1 1 d .
H4N H 0.5503 0.0759 0.1008 0.053 Uiso 1 1 calc R
N3 N 0.7859(3) 0.0988(3) -0.0048(6) 0.0421(12) Uani 1 1 d .
N1 N 0.9315(4) 0.1598(3) 0.1588(6) 0.0435(13) Uani 1 1 d .
C11 C 0.6462(4) 0.1536(3) 0.3183(7) 0.0390(14) Uani 1 1 d .
C5 C 0.9464(4) 0.1270(3) 0.0220(7) 0.0395(14) Uani 1 1 d .
O1 O 0.5613(3) 0.0096(3) -0.1376(5) 0.0584(12) Uani 1 1 d .
C18 C 0.7292(4) 0.1949(3) 0.4314(7) 0.0382(14) Uani 1 1 d .
C12 C 0.5530(4) 0.1548(3) 0.3482(7) 0.0387(14) Uani 1 1 d .
C17 C 0.5305(5) 0.1148(4) 0.4767(7) 0.0501(16) Uani 1 1 d .
H17 H 0.5773 0.0836 0.5464 0.060 Uiso 1 1 calc R
C9 C 0.7146(4) 0.0607(4) -0.0968(6) 0.0381(14) Uani 1 1 d .
C4 C 1.0313(4) 0.1241(4) -0.0155(8) 0.0459(15) Uani 1 1 d .
H4 H 1.0384 0.1024 -0.1129 0.055 Uiso 1 1 calc R
C3 C 1.1074(4) 0.1536(4) 0.0927(8) 0.0513(17) Uani 1 1 d .
H3 H 1.1679 0.1527 0.0696 0.062 Uiso 1 1 calc R
C7 C 0.8363(4) 0.0564(4) -0.2135(6) 0.0408(14) Uani 1 1 d .
C10 C 0.6240(4) 0.0485(4) -0.0524(7) 0.0428(15) Uani 1 1 d .
O7 O 0.7346(4) -0.0426(4) 0.3747(8) 0.105(2) Uani 1 1 d .
C1 C 1.0072(4) 0.1857(4) 0.2615(8) 0.0481(16) Uani 1 1 d .
H1 H 0.9993 0.2060 0.3593 0.058 Uiso 1 1 calc R
C16 C 0.4414(5) 0.1199(5) 0.5042(8) 0.0560(18) Uani 1 1 d .
H16 H 0.4268 0.0915 0.5912 0.067 Uiso 1 1 calc R
C8 C 0.7447(5) 0.0334(4) -0.2296(7) 0.0462(16) Uani 1 1 d .
H8 H 0.7077 0.0041 -0.3157 0.055 Uiso 1 1 calc R
C2 C 1.0965(5) 0.1843(4) 0.2330(9) 0.0562(17) Uani 1 1 d .
H2 H 1.1487 0.2041 0.3084 0.067 Uiso 1 1 calc R
C13 C 0.4826(5) 0.1991(5) 0.2488(9) 0.066(2) Uani 1 1 d .
H13 H 0.4955 0.2255 0.1587 0.079 Uiso 1 1 calc R
O5 O 0.8635(4) -0.0117(4) 0.2772(7) 0.0899(18) Uani 1 1 d .
C6 C 0.8989(5) 0.0467(5) -0.3221(7) 0.0608(19) Uani 1 1 d .
H6A H 0.8645 0.0200 -0.4180 0.091 Uiso 1 1 calc R
H6B H 0.9521 0.0101 -0.2753 0.091 Uiso 1 1 calc R
H6C H 0.9218 0.1033 -0.3454 0.091 Uiso 1 1 calc R
C15 C 0.3746(5) 0.1654(5) 0.4070(9) 0.066(2) Uani 1 1 d .
H15 H 0.3134 0.1701 0.4269 0.080 Uiso 1 1 calc R
C14 C 0.3958(6) 0.2052(5) 0.2785(10) 0.080(2) Uani 1 1 d .
H14 H 0.3488 0.2372 0.2105 0.096 Uiso 1 1 calc R
O4 O 0.8488(7) -0.1422(4) 0.3930(9) 0.149(3) Uani 1 1 d .
O6 O 0.7558(6) -0.1099(5) 0.1538(7) 0.129(3) Uani 1 1 d .

loop_
_atom_site_aniso_label
_atom_site_aniso_U_11
_atom_site_aniso_U_22
_atom_site_aniso_U_33
_atom_site_aniso_U_23
_atom_site_aniso_U_13
_atom_site_aniso_U_12
Cu1 0.0411(5) 0.0514(5) 0.0445(5) -0.0130(3) 0.0155(4) -0.0106(3)
Cl1 0.0744(13) 0.0481(10) 0.0600(11) 0.0021(8) 0.0309(9) 0.0015(9)
O2 0.047(3) 0.049(3) 0.044(2) -0.0124(19) 0.016(2) -0.008(2)
N5 0.046(3) 0.034(3) 0.037(3) -0.001(2) 0.009(2) -0.003(2)
N2 0.035(3) 0.038(3) 0.045(3) -0.002(2) 0.014(2) -0.001(2)
O3 0.053(3) 0.049(2) 0.048(3) -0.016(2) 0.020(2) -0.013(2)
N4 0.032(3) 0.059(3) 0.042(3) -0.009(2) 0.009(2) -0.007(2)
N3 0.032(3) 0.048(3) 0.051(3) -0.008(2) 0.018(2) -0.008(2)
N1 0.054(3) 0.036(3) 0.043(3) -0.006(2) 0.016(3) -0.008(2)
C11 0.047(4) 0.028(3) 0.046(4) 0.007(3) 0.019(3) -0.003(3)
C5 0.044(4) 0.028(3) 0.046(4) 0.003(3) 0.009(3) 0.000(3)
O1 0.042(3) 0.083(3) 0.050(3) -0.015(2) 0.009(2) -0.024(2)
C18 0.045(4) 0.028(3) 0.041(3) -0.004(3) 0.010(3) -0.005(3)
C12 0.033(3) 0.036(3) 0.051(4) -0.002(3) 0.016(3) -0.003(3)
C17 0.051(4) 0.051(4) 0.050(4) 0.001(3) 0.015(3) -0.003(3)
C9 0.037(4) 0.037(3) 0.039(3) -0.004(3) 0.006(3) -0.006(3)
C4 0.034(4) 0.046(4) 0.062(4) 0.001(3) 0.022(3) 0.006(3)
C3 0.025(3) 0.055(4) 0.077(5) 0.006(4) 0.017(3) 0.002(3)
C7 0.044(4) 0.042(3) 0.039(3) 0.001(3) 0.013(3) 0.003(3)
C10 0.038(4) 0.049(4) 0.041(3) 0.000(3) 0.006(3) -0.004(3)
O7 0.092(4) 0.104(5) 0.141(5) -0.011(4) 0.074(4) -0.005(4)
C1 0.043(4) 0.045(4) 0.057(4) -0.011(3) 0.012(3) -0.007(3)
C16 0.051(5) 0.063(4) 0.061(4) -0.004(3) 0.026(4) -0.011(4)
C8 0.056(4) 0.039(3) 0.040(3) -0.006(3) 0.004(3) 0.001(3)
C2 0.046(4) 0.051(4) 0.070(5) -0.004(3) 0.009(4) -0.008(3)
C13 0.045(4) 0.074(5) 0.087(5) 0.030(4) 0.030(4) 0.016(4)
O5 0.069(4) 0.092(4) 0.120(5) 0.012(3) 0.045(3) -0.016(3)
C6 0.056(5) 0.079(5) 0.051(4) -0.013(4) 0.022(3) -0.003(4)
C15 0.053(5) 0.075(5) 0.077(5) -0.009(4) 0.029(4) -0.001(4)
C14 0.063(6) 0.081(6) 0.099(6) 0.030(5) 0.024(5) 0.027(4)
O4 0.235(10) 0.077(5) 0.124(6) 0.031(4) 0.015(6) 0.061(5)
O6 0.148(7) 0.163(7) 0.074(4) -0.026(4) 0.022(4) -0.064(5)

loop_
_atom_type_symbol
_atom_type_description
_atom_type_scat_dispersion_real
_atom_type_scat_dispersion_imag
_atom_type_scat_source
C C 0.0033 0.0016 'International Tables Vol C Tables 4.2.6.8 and 6.1.1.4'
H H 0.0000 0.0000 'International Tables Vol C Tables 4.2.6.8 and 6.1.1.4'
N N 0.0061 0.0033 'International Tables Vol C Tables 4.2.6.8 and 6.1.1.4'
O O 0.0106 0.0060 'International Tables Vol C Tables 4.2.6.8 and 6.1.1.4'
Cl Cl 0.1484 0.1585 'International Tables Vol C Tables 4.2.6.8 and 6.1.1.4'
Cu Cu 0.3201 1.2651 'International Tables Vol C Tables 4.2.6.8 and 6.1.1.4'

loop_
_geom_angle_atom_site_label_1
_geom_angle_atom_site_label_2
_geom_angle_atom_site_label_3
_geom_angle
N3 Cu1 O2 173.53(19)
N3 Cu1 N5 89.52(19)
O2 Cu1 N5 85.04(18)
N3 Cu1 N1 80.3(2)
O2 Cu1 N1 104.60(19)
N5 Cu1 N1 167.49(19)
O4 Cl1 O6 112.4(5)
O4 Cl1 O7 108.0(5)
O6 Cl1 O7 110.1(5)
O4 Cl1 O5 109.9(5)
O6 Cl1 O5 108.8(4)
O7 Cl1 O5 107.5(4)
C18 O2 Cu1 112.7(4)
C11 N5 N4 119.3(5)
C11 N5 Cu1 112.8(4)
N4 N5 Cu1 127.6(4)
N3 N2 C7 110.6(5)
N3 N2 C5 115.1(5)
C7 N2 C5 134.0(5)
N5 N4 C10 125.4(5)
N5 N4 H4N 117.3
C10 N4 H4N 117.3
C9 N3 N2 108.5(5)
C9 N3 Cu1 133.6(4)
N2 N3 Cu1 117.9(3)
C1 N1 C5 116.5(5)
C1 N1 Cu1 127.2(4)
C5 N1 Cu1 116.0(4)
N5 C11 C12 127.3(5)
N5 C11 C18 111.3(5)
C12 C11 C18 121.3(5)
C4 C5 N1 123.8(6)
C4 C5 N2 125.9(6)
N1 C5 N2 110.3(5)
O3 C18 O2 123.9(5)
O3 C18 C11 118.4(6)
O2 C18 C11 117.7(5)
C13 C12 C17 117.7(6)
C13 C12 C11 119.5(6)
C17 C12 C11 122.7(6)
C16 C17 C12 121.0(6)
C16 C17 H17 119.5
C12 C17 H17 119.5
N3 C9 C8 107.6(5)
N3 C9 C10 122.1(5)
C8 C9 C10 130.2(5)
C5 C4 C3 117.6(6)
C5 C4 H4 121.2
C3 C4 H4 121.2
C2 C3 C4 120.8(6)
C2 C3 H3 119.6
C4 C3 H3 119.6
C8 C7 N2 105.2(5)
C8 C7 C6 129.8(6)
N2 C7 C6 125.0(6)
O1 C10 N4 118.4(6)
O1 C10 C9 120.1(5)
N4 C10 C9 121.5(5)
N1 C1 C2 123.3(6)
N1 C1 H1 118.3
C2 C1 H1 118.3
C15 C16 C17 119.9(7)
C15 C16 H16 120.0
C17 C16 H16 120.0
C7 C8 C9 108.1(5)
C7 C8 H8 126.0
C9 C8 H8 126.0
C3 C2 C1 117.9(6)
C3 C2 H2 121.1
C1 C2 H2 121.1
C14 C13 C12 120.8(7)
C14 C13 H13 119.6
C12 C13 H13 119.6
C7 C6 H6A 109.5
C7 C6 H6B 109.5
H6A C6 H6B 109.5
C7 C6 H6C 109.5
H6A C6 H6C 109.5
H6B C6 H6C 109.5
C16 C15 C14 119.8(7)
C16 C15 H15 120.1
C14 C15 H15 120.1
C13 C14 C15 120.7(7)
C13 C14 H14 119.7
C15 C14 H14 119.7

loop_
_geom_bond_atom_site_label_1
_geom_bond_atom_site_label_2
_geom_bond_distance
Cu1 N3 1.880(5)
Cu1 O2 1.896(4)
Cu1 N5 1.962(5)
Cu1 N1 1.979(5)
Cl1 O4 1.386(6)
Cl1 O6 1.394(6)
Cl1 O7 1.404(6)
Cl1 O5 1.429(5)
O2 C18 1.276(7)
N5 C11 1.309(7)
N5 N4 1.371(6)
N2 N3 1.339(6)
N2 C7 1.368(7)
N2 C5 1.442(7)
O3 C18 1.224(7)
N4 C10 1.382(7)
N4 H4N 0.8800
N3 C9 1.318(7)
N1 C1 1.334(7)
N1 C5 1.371(8)
C11 C12 1.442(8)
C11 C18 1.536(8)
C5 C4 1.352(8)
O1 C10 1.215(7)
C12 C13 1.385(9)
C12 C17 1.395(8)
C17 C16 1.376(9)
C17 H17 0.9500
C9 C8 1.404(8)
C9 C10 1.470(8)
C4 C3 1.381(9)
C4 H4 0.9500
C3 C2 1.369(9)
C3 H3 0.9500
C7 C8 1.363(9)
C7 C6 1.468(8)
C1 C2 1.380(9)
C1 H1 0.9500
C16 C15 1.353(10)
C16 H16 0.9500
C8 H8 0.9500
C2 H2 0.9500
C13 C14 1.353(9)
C13 H13 0.9500
C6 H6A 0.9800
C6 H6B 0.9800
C6 H6C 0.9800
C15 C14 1.385(10)
C15 H15 0.9500
C14 H14 0.9500
